data_4101472
loop_
_publ_author_name
'Tamaoki, Nobuyuki'
'Wada, Momoyo'

_publ_section_title
;
 Dynamic control of racemization rate through E-Z photoisomerization of
 azobenzene and subsequent partial photoresolution under circular
 polarized light.
;
_journal_issue 19
_journal_name_full 'Journal of the American Chemical Society'
_journal_page_first 6284
_journal_page_last 6285
_journal_paper_doi 10.1021/ja058398s
_journal_volume 128
_journal_year 2006
_chemical_formula_moiety 'C39 H44 N4 O8, C4 H8 O1'
_chemical_formula_sum 'C43 H52 N4 O9'
_chemical_formula_weight 768.89
_chemical_name_systematic
; 
 ? 
;
_space_group_IT_number 14
_symmetry_cell_setting monoclinic
_symmetry_space_group_name_Hall '-P 2ybc'
_symmetry_space_group_name_H-M 'P 1 21/c 1'
_atom_sites_solution_hydrogens geom
_atom_sites_solution_primary direct
_atom_sites_solution_secondary difmap
_audit_creation_method SHELXL-97
_cell_angle_alpha 90.00
_cell_angle_beta 101.224(2)
_cell_angle_gamma 90.00
_cell_formula_units_Z 4
_cell_length_a 10.3665(9)
_cell_length_b 32.825(3)
_cell_length_c 11.8680(10)
_cell_measurement_reflns_used 5107
_cell_measurement_temperature 183(2)
_cell_measurement_theta_max 28.175
_cell_measurement_theta_min 2.356
_cell_volume 3961.1(6)
_computing_cell_refinement 'Bruker SMART'
_computing_data_collection 'Bruker SMART'
_computing_data_reduction 'Bruker SAINT'
_computing_molecular_graphics 'Bruker SHELXTL'
_computing_publication_material 'Bruker SHELXTL'
_computing_structure_refinement 'SHELXL-97 (Sheldrick, 1997)'
_computing_structure_solution 'SHELXS-97 (Sheldrick, 1990)'
_diffrn_ambient_temperature 183(2)
_diffrn_detector_area_resol_mean 8.366
_diffrn_measured_fraction_theta_full 0.999
_diffrn_measured_fraction_theta_max 0.918
_diffrn_measurement_device_type 'CCD area detector'
_diffrn_measurement_method 'phi and omega scans'
_diffrn_radiation_monochromator graphite
_diffrn_radiation_source 'rotating unit'
_diffrn_radiation_type MoK\a
_diffrn_radiation_wavelength 0.71073
_diffrn_reflns_av_R_equivalents 0.0206
_diffrn_reflns_av_sigmaI/netI 0.0273
_diffrn_reflns_limit_h_max 13
_diffrn_reflns_limit_h_min -13
_diffrn_reflns_limit_k_max 37
_diffrn_reflns_limit_k_min -43
_diffrn_reflns_limit_l_max 12
_diffrn_reflns_limit_l_min -15
_diffrn_reflns_number 23448
_diffrn_reflns_theta_full 26.22
_diffrn_reflns_theta_max 28.20
_diffrn_reflns_theta_min 1.86
_diffrn_standards_decay_% 0.0
_diffrn_standards_interval_time 194
_diffrn_standards_number 174
_exptl_absorpt_coefficient_mu 0.091
_exptl_absorpt_correction_T_max 0.9821
_exptl_absorpt_correction_T_min 0.9733
_exptl_absorpt_correction_type empirical
_exptl_absorpt_process_details sadabs
_exptl_crystal_colour red
_exptl_crystal_density_diffrn 1.289
_exptl_crystal_density_method 'not measured'
_exptl_crystal_description rectangular
_exptl_crystal_F_000 1640
_exptl_crystal_size_max 0.30
_exptl_crystal_size_mid 0.20
_exptl_crystal_size_min 0.10
_refine_diff_density_max 0.371
_refine_diff_density_min -0.201
_refine_diff_density_rms 0.042
_refine_ls_extinction_method none
_refine_ls_goodness_of_fit_ref 1.048
_refine_ls_hydrogen_treatment constr
_refine_ls_matrix_type full
_refine_ls_number_parameters 507
_refine_ls_number_reflns 8947
_refine_ls_number_restraints 0
_refine_ls_restrained_S_all 1.048
_refine_ls_R_factor_all 0.0647
_refine_ls_R_factor_gt 0.0476
_refine_ls_shift/su_max 0.006
_refine_ls_shift/su_mean 0.000
_refine_ls_structure_factor_coef Fsqd
_refine_ls_weighting_details 'calc w=1/[\s^2^(Fo^2^)+(0.0541P)^2^+1.8059P] where P=(Fo^2^+2Fc^2^)/3'
_refine_ls_weighting_scheme calc
_refine_ls_wR_factor_gt 0.1168
_refine_ls_wR_factor_ref 0.1272
_reflns_number_gt 6924
_reflns_number_total 8947
_reflns_threshold_expression >2sigma(I)
_cod_data_source_file ja058398ssi20051211_114357.cif
_cod_data_source_block wadag_w234c-c
_cod_depositor_comments
;
The following automatic conversions were performed:
'_symmetry_cell_setting' value 'Monoclinic' changed to 'monoclinic'
according to '/home/saulius/struct/CIF-dictionaries/cif_core.dic'
dictionary named 'cif_core.dic' version 2.4.1 from 2010-06-29.

Automatic conversion script
Id: cif_fix_enum 1527 2010-12-29 10:47:43Z saulius 
;
_cod_original_sg_symbol_H-M P2(1)/c
_cod_database_code 4101472

loop_
_symmetry_equiv_pos_as_xyz
'x, y, z'
'-x, y+1/2, -z+1/2'
'-x, -y, -z'
'x, -y-1/2, z-1/2'

loop_
_atom_site_label
_atom_site_type_symbol
_atom_site_fract_x
_atom_site_fract_y
_atom_site_fract_z
_atom_site_U_iso_or_equiv
_atom_site_adp_type
_atom_site_occupancy
_atom_site_symmetry_multiplicity
_atom_site_calc_flag
_atom_site_refinement_flags
C1 C 0.64089(17) 0.26350(5) 0.72600(14) 0.0305(3) Uani 1 1 d .
C2 C 0.76955(17) 0.25409(6) 0.77879(15) 0.0364(4) Uani 1 1 d .
H2 H 0.8104 0.2683 0.8460 0.044 Uiso 1 1 calc R
C3 C 0.83784(17) 0.22405(6) 0.73336(15) 0.0353(4) Uani 1 1 d .
H3 H 0.9267 0.2183 0.7675 0.042 Uiso 1 1 calc R
C4 C 0.77587(16) 0.20222(5) 0.63735(14) 0.0298(3) Uani 1 1 d .
C5 C 0.65113(16) 0.21305(5) 0.58172(13) 0.0312(4) Uani 1 1 d .
H5 H 0.6112 0.1992 0.5135 0.037 Uiso 1 1 calc R
C6 C 0.58375(17) 0.24395(5) 0.62443(14) 0.0313(4) Uani 1 1 d .
H6 H 0.4988 0.2518 0.5846 0.038 Uiso 1 1 calc R
C7 C 0.44259(18) 0.29900(5) 0.73191(15) 0.0359(4) Uani 1 1 d .
H7A H 0.3951 0.2727 0.7236 0.043 Uiso 1 1 calc R
H7B H 0.4335 0.3115 0.6548 0.043 Uiso 1 1 calc R
C8 C 0.3847(2) 0.32661(6) 0.80928(16) 0.0403(4) Uani 1 1 d .
H8A H 0.4441 0.3501 0.8316 0.048 Uiso 1 1 calc R
H8B H 0.2992 0.3372 0.7677 0.048 Uiso 1 1 calc R
C9 C 0.28025(19) 0.32733(6) 0.96759(17) 0.0400(4) Uani 1 1 d .
H9A H 0.1899 0.3269 0.9211 0.048 Uiso 1 1 calc R
H9B H 0.3090 0.3561 0.9780 0.048 Uiso 1 1 calc R
C10 C 0.28067(19) 0.30833(6) 1.08250(16) 0.0410(4) Uani 1 1 d .
H10A H 0.3709 0.3098 1.1290 0.049 Uiso 1 1 calc R
H10B H 0.2225 0.3244 1.1226 0.049 Uiso 1 1 calc R
C11 C 0.1009(2) 0.26235(7) 1.0490(2) 0.0557(6) Uani 1 1 d .
H11A H 0.0657 0.2764 0.9757 0.067 Uiso 1 1 calc R
H11B H 0.0607 0.2749 1.1098 0.067 Uiso 1 1 calc R
C12 C 0.0663(2) 0.21802(7) 1.0383(2) 0.0505(5) Uani 1 1 d .
H12A H 0.1170 0.2032 1.1052 0.061 Uiso 1 1 calc R
H12B H -0.0284 0.2147 1.0396 0.061 Uiso 1 1 calc R
C13 C 0.21676(17) 0.18353(5) 0.94184(14) 0.0334(4) Uani 1 1 d .
C14 C 0.31360(18) 0.20418(5) 0.89899(14) 0.0350(4) Uani 1 1 d .
H14 H 0.2977 0.2311 0.8702 0.042 Uiso 1 1 calc R
C15 C 0.43285(17) 0.18572(5) 0.89810(13) 0.0310(4) Uani 1 1 d .
H15 H 0.4975 0.2000 0.8669 0.037 Uiso 1 1 calc R
C16 C 0.46101(16) 0.14646(5) 0.94197(12) 0.0271(3) Uani 1 1 d .
C17 C 0.36305(17) 0.12591(5) 0.98392(13) 0.0295(3) Uani 1 1 d .
H17 H 0.3795 0.0993 1.0150 0.035 Uiso 1 1 calc R
C18 C 0.24088(17) 0.14403(5) 0.98078(13) 0.0314(4) Uani 1 1 d .
C19 C 0.12145(18) 0.07774(6) 0.86900(16) 0.0373(4) Uani 1 1 d .
C20 C 0.16525(19) 0.03857(6) 0.85962(16) 0.0396(4) Uani 1 1 d .
H20 H 0.1817 0.0215 0.9256 0.048 Uiso 1 1 calc R
C21 C 0.18587(18) 0.02353(5) 0.75495(16) 0.0360(4) Uani 1 1 d .
H21 H 0.2206 -0.0031 0.7501 0.043 Uiso 1 1 calc R
C22 C 0.15510(16) 0.04782(5) 0.65794(15) 0.0312(3) Uani 1 1 d .
C23 C 0.10702(17) 0.08705(5) 0.66634(15) 0.0351(4) Uani 1 1 d .
H23 H 0.0851 0.1035 0.5996 0.042 Uiso 1 1 calc R
C24 C 0.09109(18) 0.10209(5) 0.77149(16) 0.0373(4) Uani 1 1 d .
H24 H 0.0594 0.1290 0.7772 0.045 Uiso 1 1 calc R
C25 C 0.19311(18) -0.00666(5) 0.53420(16) 0.0356(4) Uani 1 1 d .
H25A H 0.1333 -0.0239 0.5693 0.043 Uiso 1 1 calc R
H25B H 0.2847 -0.0127 0.5727 0.043 Uiso 1 1 calc R
C26 C 0.17554(17) -0.01583(5) 0.40880(16) 0.0357(4) Uani 1 1 d .
H26A H 0.1715 -0.0457 0.3968 0.043 Uiso 1 1 calc R
H26B H 0.0917 -0.0039 0.3677 0.043 Uiso 1 1 calc R
C27 C 0.26849(19) -0.00784(6) 0.24511(16) 0.0399(4) Uani 1 1 d .
H27A H 0.1892 0.0059 0.2016 0.048 Uiso 1 1 calc R
H27B H 0.2585 -0.0375 0.2316 0.048 Uiso 1 1 calc R
C28 C 0.3899(2) 0.00738(6) 0.20420(17) 0.0431(4) Uani 1 1 d .
H28A H 0.4694 -0.0030 0.2562 0.052 Uiso 1 1 calc R
H28B H 0.3897 -0.0035 0.1263 0.052 Uiso 1 1 calc R
C29 C 0.50532(17) 0.06740(5) 0.27569(13) 0.0305(3) Uani 1 1 d .
H29A H 0.5204 0.0954 0.2500 0.037 Uiso 1 1 calc R
H29B H 0.5846 0.0510 0.2721 0.037 Uiso 1 1 calc R
C30 C 0.48429(16) 0.06865(5) 0.39865(13) 0.0282(3) Uani 1 1 d .
H30A H 0.3969 0.0803 0.4017 0.034 Uiso 1 1 calc R
H30B H 0.4896 0.0409 0.4318 0.034 Uiso 1 1 calc R
C31 C 0.58430(15) 0.10075(5) 0.57422(12) 0.0238(3) Uani 1 1 d .
C32 C 0.48355(15) 0.08747(5) 0.62779(13) 0.0255(3) Uani 1 1 d .
H32 H 0.4125 0.0721 0.5860 0.031 Uiso 1 1 calc R
C33 C 0.48761(16) 0.09685(5) 0.74237(13) 0.0271(3) Uani 1 1 d .
H33 H 0.4173 0.0882 0.7775 0.033 Uiso 1 1 calc R
C34 C 0.59166(15) 0.11853(5) 0.80758(12) 0.0252(3) Uani 1 1 d .
C35 C 0.69117(15) 0.13149(5) 0.75309(13) 0.0260(3) Uani 1 1 d .
H35 H 0.7638 0.1460 0.7959 0.031 Uiso 1 1 calc R
C36 C 0.68707(15) 0.12373(5) 0.63700(13) 0.0248(3) Uani 1 1 d .
C37 C 0.59307(16) 0.12663(5) 0.93507(13) 0.0291(3) Uani 1 1 d .
C38 C 0.61315(19) 0.08555(6) 0.99830(14) 0.0376(4) Uani 1 1 d .
H38A H 0.5416 0.0670 0.9657 0.056 Uiso 1 1 calc R
H38B H 0.6132 0.0898 1.0801 0.056 Uiso 1 1 calc R
H38C H 0.6974 0.0737 0.9895 0.056 Uiso 1 1 calc R
C39 C 0.70578(18) 0.15522(6) 0.98977(15) 0.0391(4) Uani 1 1 d .
H39A H 0.7904 0.1421 0.9885 0.059 Uiso 1 1 calc R
H39B H 0.6989 0.1610 1.0694 0.059 Uiso 1 1 calc R
H39C H 0.6997 0.1807 0.9462 0.059 Uiso 1 1 calc R
C40 C 0.94937(19) 0.07611(6) 0.20971(18) 0.0447(5) Uani 1 1 d .
H40A H 0.9371 0.0873 0.1308 0.054 Uiso 1 1 calc R
H40B H 0.9829 0.0479 0.2091 0.054 Uiso 1 1 calc R
C41 C 1.0433(2) 0.10204(7) 0.29167(19) 0.0494(5) Uani 1 1 d .
H41A H 1.1132 0.1134 0.2548 0.059 Uiso 1 1 calc R
H41B H 1.0842 0.0865 0.3610 0.059 Uiso 1 1 calc R
C42 C 0.9526(2) 0.13524(7) 0.3203(2) 0.0601(6) Uani 1 1 d .
H42A H 0.9832 0.1455 0.3994 0.072 Uiso 1 1 calc R
H42B H 0.9476 0.1583 0.2658 0.072 Uiso 1 1 calc R
C43 C 0.8217(2) 0.11440(7) 0.30894(17) 0.0464(5) Uani 1 1 d .
H43A H 0.8016 0.1092 0.3859 0.056 Uiso 1 1 calc R
H43B H 0.7513 0.1318 0.2652 0.056 Uiso 1 1 calc R
N1 N 0.14076(16) 0.12233(5) 1.02663(14) 0.0408(4) Uani 1 1 d .
N2 N 0.09193(17) 0.09055(5) 0.97819(14) 0.0446(4) Uani 1 1 d .
N3 N 0.79887(13) 0.13401(4) 0.58578(11) 0.0306(3) Uani 1 1 d .
N4 N 0.84585(13) 0.16933(5) 0.59425(12) 0.0333(3) Uani 1 1 d .
O1 O 0.57840(12) 0.29233(4) 0.77960(10) 0.0371(3) Uani 1 1 d .
O2 O 0.36619(12) 0.30564(4) 0.90912(10) 0.0351(3) Uani 1 1 d .
O3 O 0.23865(12) 0.26705(4) 1.07665(11) 0.0392(3) Uani 1 1 d .
O4 O 0.09335(13) 0.20048(4) 0.93443(12) 0.0480(3) Uani 1 1 d .
O5 O 0.16463(13) 0.03549(4) 0.54918(10) 0.0362(3) Uani 1 1 d .
O6 O 0.28159(12) 0.00055(4) 0.36391(10) 0.0377(3) Uani 1 1 d .
O7 O 0.39530(13) 0.05028(4) 0.20117(10) 0.0375(3) Uani 1 1 d .
O8 O 0.58674(11) 0.09390(3) 0.46086(9) 0.0292(2) Uani 1 1 d .
O9 O 0.82889(13) 0.07683(4) 0.24983(11) 0.0430(3) Uani 1 1 d .

loop_
_atom_site_aniso_label
_atom_site_aniso_U_11
_atom_site_aniso_U_22
_atom_site_aniso_U_33
_atom_site_aniso_U_23
_atom_site_aniso_U_13
_atom_site_aniso_U_12
C1 0.0336(9) 0.0313(8) 0.0265(8) 0.0011(6) 0.0060(7) -0.0064(7)
C2 0.0335(9) 0.0453(10) 0.0288(8) -0.0069(7) 0.0016(7) -0.0102(8)
C3 0.0246(8) 0.0483(10) 0.0320(9) -0.0028(7) 0.0027(7) -0.0083(7)
C4 0.0271(8) 0.0368(9) 0.0267(8) -0.0005(6) 0.0083(6) -0.0095(7)
C5 0.0349(9) 0.0361(9) 0.0216(7) -0.0003(6) 0.0026(6) -0.0095(7)
C6 0.0312(9) 0.0357(9) 0.0244(8) 0.0042(6) -0.0009(6) -0.0047(7)
C7 0.0393(10) 0.0366(9) 0.0296(8) 0.0045(7) 0.0013(7) 0.0023(7)
C8 0.0473(11) 0.0333(9) 0.0393(10) 0.0078(8) 0.0057(8) 0.0070(8)
C9 0.0384(10) 0.0349(9) 0.0469(11) -0.0004(8) 0.0090(8) 0.0089(8)
C10 0.0433(11) 0.0419(10) 0.0385(10) -0.0072(8) 0.0095(8) 0.0102(8)
C11 0.0379(11) 0.0490(12) 0.0847(17) -0.0015(11) 0.0229(11) 0.0134(9)
C12 0.0398(11) 0.0527(12) 0.0656(14) 0.0001(10) 0.0266(10) 0.0060(9)
C13 0.0335(9) 0.0395(9) 0.0264(8) -0.0046(7) 0.0039(7) 0.0038(7)
C14 0.0438(10) 0.0326(9) 0.0283(8) 0.0010(7) 0.0059(7) 0.0024(7)
C15 0.0379(9) 0.0340(9) 0.0221(7) -0.0011(6) 0.0086(7) -0.0047(7)
C16 0.0333(8) 0.0320(8) 0.0167(7) -0.0046(6) 0.0066(6) -0.0017(6)
C17 0.0395(9) 0.0292(8) 0.0222(7) -0.0019(6) 0.0120(7) -0.0006(7)
C18 0.0358(9) 0.0387(9) 0.0220(7) -0.0046(6) 0.0112(7) -0.0038(7)
C19 0.0344(9) 0.0406(10) 0.0406(10) -0.0039(8) 0.0162(8) -0.0103(7)
C20 0.0442(11) 0.0397(10) 0.0370(10) 0.0052(8) 0.0130(8) -0.0056(8)
C21 0.0376(10) 0.0310(9) 0.0409(10) 0.0012(7) 0.0111(8) -0.0018(7)
C22 0.0273(8) 0.0328(8) 0.0342(9) -0.0016(7) 0.0074(7) -0.0077(7)
C23 0.0348(9) 0.0335(9) 0.0354(9) 0.0015(7) 0.0030(7) -0.0027(7)
C24 0.0357(9) 0.0331(9) 0.0435(10) -0.0043(7) 0.0088(8) -0.0026(7)
C25 0.0382(10) 0.0305(9) 0.0406(10) 0.0014(7) 0.0137(8) 0.0004(7)
C26 0.0320(9) 0.0327(9) 0.0441(10) -0.0049(7) 0.0114(7) -0.0066(7)
C27 0.0433(10) 0.0419(10) 0.0346(9) -0.0099(8) 0.0074(8) -0.0112(8)
C28 0.0581(12) 0.0387(10) 0.0362(10) -0.0101(8) 0.0186(9) -0.0028(9)
C29 0.0347(9) 0.0364(9) 0.0218(7) -0.0033(6) 0.0087(6) -0.0042(7)
C30 0.0312(8) 0.0337(8) 0.0206(7) -0.0044(6) 0.0073(6) -0.0052(6)
C31 0.0276(8) 0.0272(7) 0.0176(7) -0.0015(6) 0.0070(6) 0.0004(6)
C32 0.0263(8) 0.0298(8) 0.0208(7) -0.0025(6) 0.0052(6) -0.0045(6)
C33 0.0282(8) 0.0327(8) 0.0225(7) -0.0002(6) 0.0098(6) -0.0030(6)
C34 0.0266(8) 0.0302(8) 0.0191(7) -0.0010(6) 0.0055(6) 0.0009(6)
C35 0.0236(7) 0.0321(8) 0.0219(7) -0.0032(6) 0.0038(6) -0.0021(6)
C36 0.0230(7) 0.0312(8) 0.0215(7) -0.0014(6) 0.0076(6) -0.0008(6)
C37 0.0327(8) 0.0370(9) 0.0182(7) -0.0018(6) 0.0069(6) -0.0005(7)
C38 0.0449(10) 0.0459(10) 0.0230(8) 0.0046(7) 0.0091(7) 0.0091(8)
C39 0.0364(10) 0.0556(11) 0.0243(8) -0.0098(8) 0.0038(7) -0.0048(8)
C40 0.0426(11) 0.0490(11) 0.0473(11) -0.0032(9) 0.0204(9) -0.0049(9)
C41 0.0362(10) 0.0641(13) 0.0489(12) -0.0006(10) 0.0106(9) -0.0075(9)
C42 0.0504(13) 0.0576(13) 0.0751(16) -0.0194(12) 0.0192(12) -0.0183(11)
C43 0.0441(11) 0.0568(12) 0.0413(11) -0.0119(9) 0.0155(9) -0.0071(9)
N1 0.0425(9) 0.0455(9) 0.0398(8) -0.0024(7) 0.0213(7) -0.0041(7)
N2 0.0458(9) 0.0489(9) 0.0451(9) -0.0041(7) 0.0239(8) -0.0092(7)
N3 0.0257(7) 0.0438(8) 0.0237(6) -0.0037(6) 0.0081(5) -0.0053(6)
N4 0.0269(7) 0.0461(9) 0.0281(7) -0.0046(6) 0.0083(6) -0.0091(6)
O1 0.0361(7) 0.0381(7) 0.0352(7) -0.0070(5) 0.0024(5) -0.0024(5)
O2 0.0372(7) 0.0349(6) 0.0327(6) 0.0023(5) 0.0058(5) 0.0073(5)
O3 0.0372(7) 0.0404(7) 0.0419(7) 0.0020(6) 0.0126(6) 0.0114(5)
O4 0.0361(7) 0.0605(9) 0.0462(8) 0.0001(7) 0.0049(6) 0.0126(6)
O5 0.0453(7) 0.0304(6) 0.0333(6) -0.0006(5) 0.0090(5) -0.0012(5)
O6 0.0366(7) 0.0462(7) 0.0314(6) -0.0075(5) 0.0095(5) -0.0140(5)
O7 0.0452(7) 0.0384(7) 0.0270(6) -0.0015(5) 0.0020(5) -0.0008(5)
O8 0.0315(6) 0.0394(6) 0.0186(5) -0.0050(4) 0.0094(4) -0.0092(5)
O9 0.0393(7) 0.0473(8) 0.0458(8) -0.0057(6) 0.0168(6) -0.0115(6)

loop_
_atom_type_symbol
_atom_type_description
_atom_type_scat_dispersion_real
_atom_type_scat_dispersion_imag
_atom_type_scat_source
C C 0.0033 0.0016 'International Tables Vol C Tables 4.2.6.8 and 6.1.1.4'
H H 0.0000 0.0000 'International Tables Vol C Tables 4.2.6.8 and 6.1.1.4'
N N 0.0061 0.0033 'International Tables Vol C Tables 4.2.6.8 and 6.1.1.4'
O O 0.0106 0.0060 'International Tables Vol C Tables 4.2.6.8 and 6.1.1.4'

loop_
_geom_angle_atom_site_label_1
_geom_angle_atom_site_label_2
_geom_angle_atom_site_label_3
_geom_angle
O1 C1 C6 124.06(16)
O1 C1 C2 116.20(15)
C6 C1 C2 119.74(16)
C3 C2 C1 120.03(16)
C3 C2 H2 120.0
C1 C2 H2 120.0
C2 C3 C4 119.75(16)
C2 C3 H3 120.1
C4 C3 H3 120.1
C5 C4 C3 119.94(16)
C5 C4 N4 120.70(14)
C3 C4 N4 119.30(15)
C4 C5 C6 120.48(15)
C4 C5 H5 119.8
C6 C5 H5 119.8
C5 C6 C1 119.70(16)
C5 C6 H6 120.1
C1 C6 H6 120.1
O1 C7 C8 109.37(15)
O1 C7 H7A 109.8
C8 C7 H7A 109.8
O1 C7 H7B 109.8
C8 C7 H7B 109.8
H7A C7 H7B 108.2
O2 C8 C7 110.80(14)
O2 C8 H8A 109.5
C7 C8 H8A 109.5
O2 C8 H8B 109.5
C7 C8 H8B 109.5
H8A C8 H8B 108.1
O2 C9 C10 110.16(14)
O2 C9 H9A 109.6
C10 C9 H9A 109.6
O2 C9 H9B 109.6
C10 C9 H9B 109.6
H9A C9 H9B 108.1
O3 C10 C9 113.94(15)
O3 C10 H10A 108.8
C9 C10 H10A 108.8
O3 C10 H10B 108.8
C9 C10 H10B 108.8
H10A C10 H10B 107.7
O3 C11 C12 109.95(16)
O3 C11 H11A 109.7
C12 C11 H11A 109.7
O3 C11 H11B 109.7
C12 C11 H11B 109.7
H11A C11 H11B 108.2
O4 C12 C11 112.20(18)
O4 C12 H12A 109.2
C11 C12 H12A 109.2
O4 C12 H12B 109.2
C11 C12 H12B 109.2
H12A C12 H12B 107.9
O4 C13 C18 120.24(16)
O4 C13 C14 120.46(16)
C18 C13 C14 118.94(16)
C15 C14 C13 120.14(16)
C15 C14 H14 119.9
C13 C14 H14 119.9
C14 C15 C16 121.62(15)
C14 C15 H15 119.2
C16 C15 H15 119.2
C17 C16 C15 117.80(15)
C17 C16 C37 122.39(14)
C15 C16 C37 119.68(14)
C16 C17 C18 120.46(15)
C16 C17 H17 119.8
C18 C17 H17 119.8
C13 C18 C17 120.91(15)
C13 C18 N1 119.36(15)
C17 C18 N1 119.58(15)
C20 C19 C24 119.64(17)
C20 C19 N2 118.28(17)
C24 C19 N2 121.57(17)
C19 C20 C21 120.97(17)
C19 C20 H20 119.5
C21 C20 H20 119.5
C22 C21 C20 119.15(17)
C22 C21 H21 120.4
C20 C21 H21 120.4
O5 C22 C21 124.33(15)
O5 C22 C23 115.60(15)
C21 C22 C23 120.05(16)
C24 C23 C22 120.20(17)
C24 C23 H23 119.9
C22 C23 H23 119.9
C23 C24 C19 119.90(17)
C23 C24 H24 120.0
C19 C24 H24 120.0
O5 C25 C26 109.27(14)
O5 C25 H25A 109.8
C26 C25 H25A 109.8
O5 C25 H25B 109.8
C26 C25 H25B 109.8
H25A C25 H25B 108.3
O6 C26 C25 110.17(14)
O6 C26 H26A 109.6
C25 C26 H26A 109.6
O6 C26 H26B 109.6
C25 C26 H26B 109.6
H26A C26 H26B 108.1
O6 C27 C28 109.23(14)
O6 C27 H27A 109.8
C28 C27 H27A 109.8
O6 C27 H27B 109.8
C28 C27 H27B 109.8
H27A C27 H27B 108.3
O7 C28 C27 112.11(16)
O7 C28 H28A 109.2
C27 C28 H28A 109.2
O7 C28 H28B 109.2
C27 C28 H28B 109.2
H28A C28 H28B 107.9
O7 C29 C30 111.24(13)
O7 C29 H29A 109.4
C30 C29 H29A 109.4
O7 C29 H29B 109.4
C30 C29 H29B 109.4
H29A C29 H29B 108.0
O8 C30 C29 106.27(12)
O8 C30 H30A 110.5
C29 C30 H30A 110.5
O8 C30 H30B 110.5
C29 C30 H30B 110.5
H30A C30 H30B 108.7
O8 C31 C32 123.75(14)
O8 C31 C36 117.06(13)
C32 C31 C36 119.14(13)
C33 C32 C31 119.69(14)
C33 C32 H32 120.2
C31 C32 H32 120.2
C32 C33 C34 122.02(14)
C32 C33 H33 119.0
C34 C33 H33 119.0
C35 C34 C33 117.58(13)
C35 C34 C37 122.81(14)
C33 C34 C37 119.60(13)
C34 C35 C36 121.52(14)
C34 C35 H35 119.2
C36 C35 H35 119.2
C35 C36 C31 119.97(13)
C35 C36 N3 119.93(13)
C31 C36 N3 119.43(13)
C16 C37 C34 106.82(13)
C16 C37 C38 112.58(13)
C34 C37 C38 107.69(13)
C16 C37 C39 109.34(14)
C34 C37 C39 112.48(13)
C38 C37 C39 108.00(14)
C37 C38 H38A 109.5
C37 C38 H38B 109.5
H38A C38 H38B 109.5
C37 C38 H38C 109.5
H38A C38 H38C 109.5
H38B C38 H38C 109.5
C37 C39 H39A 109.5
C37 C39 H39B 109.5
H39A C39 H39B 109.5
C37 C39 H39C 109.5
H39A C39 H39C 109.5
H39B C39 H39C 109.5
O9 C40 C41 105.98(15)
O9 C40 H40A 110.5
C41 C40 H40A 110.5
O9 C40 H40B 110.5
C41 C40 H40B 110.5
H40A C40 H40B 108.7
C40 C41 C42 101.52(17)
C40 C41 H41A 111.5
C42 C41 H41A 111.5
C40 C41 H41B 111.5
C42 C41 H41B 111.5
H41A C41 H41B 109.3
C43 C42 C41 103.94(17)
C43 C42 H42A 111.0
C41 C42 H42A 111.0
C43 C42 H42B 111.0
C41 C42 H42B 111.0
H42A C42 H42B 109.0
O9 C43 C42 107.74(16)
O9 C43 H43A 110.2
C42 C43 H43A 110.2
O9 C43 H43B 110.2
C42 C43 H43B 110.2
H43A C43 H43B 108.5
N2 N1 C18 119.55(14)
N1 N2 C19 121.06(15)
N4 N3 C36 120.76(13)
N3 N4 C4 120.26(13)
C1 O1 C7 116.12(13)
C8 O2 C9 111.42(13)
C11 O3 C10 113.74(14)
C13 O4 C12 116.08(15)
C22 O5 C25 117.07(13)
C27 O6 C26 111.66(13)
C28 O7 C29 114.31(14)
C31 O8 C30 116.58(11)
C40 O9 C43 108.21(14)

loop_
_geom_bond_atom_site_label_1
_geom_bond_atom_site_label_2
_geom_bond_distance
C1 O1 1.371(2)
C1 C6 1.392(2)
C1 C2 1.393(2)
C2 C3 1.383(3)
C2 H2 0.9500
C3 C4 1.393(2)
C3 H3 0.9500
C4 C5 1.379(2)
C4 N4 1.448(2)
C5 C6 1.382(2)
C5 H5 0.9500
C6 H6 0.9500
C7 O1 1.428(2)
C7 C8 1.496(3)
C7 H7A 0.9900
C7 H7B 0.9900
C8 O2 1.415(2)
C8 H8A 0.9900
C8 H8B 0.9900
C9 O2 1.422(2)
C9 C10 1.499(3)
C9 H9A 0.9900
C9 H9B 0.9900
C10 O3 1.421(2)
C10 H10A 0.9900
C10 H10B 0.9900
C11 O3 1.410(2)
C11 C12 1.498(3)
C11 H11A 0.9900
C11 H11B 0.9900
C12 O4 1.437(2)
C12 H12A 0.9900
C12 H12B 0.9900
C13 O4 1.382(2)
C13 C18 1.383(2)
C13 C14 1.387(2)
C14 C15 1.379(2)
C14 H14 0.9500
C15 C16 1.399(2)
C15 H15 0.9500
C16 C17 1.390(2)
C16 C37 1.532(2)
C17 C18 1.393(2)
C17 H17 0.9500
C18 N1 1.449(2)
C19 C20 1.375(3)
C19 C24 1.391(3)
C19 N2 1.450(2)
C20 C21 1.391(2)
C20 H20 0.9500
C21 C22 1.386(2)
C21 H21 0.9500
C22 O5 1.374(2)
C22 C23 1.392(2)
C23 C24 1.381(2)
C23 H23 0.9500
C24 H24 0.9500
C25 O5 1.433(2)
C25 C26 1.494(3)
C25 H25A 0.9900
C25 H25B 0.9900
C26 O6 1.418(2)
C26 H26A 0.9900
C26 H26B 0.9900
C27 O6 1.417(2)
C27 C28 1.519(3)
C27 H27A 0.9900
C27 H27B 0.9900
C28 O7 1.410(2)
C28 H28A 0.9900
C28 H28B 0.9900
C29 O7 1.416(2)
C29 C30 1.517(2)
C29 H29A 0.9900
C29 H29B 0.9900
C30 O8 1.4335(18)
C30 H30A 0.9900
C30 H30B 0.9900
C31 O8 1.3690(17)
C31 C32 1.394(2)
C31 C36 1.396(2)
C32 C33 1.387(2)
C32 H32 0.9500
C33 C34 1.394(2)
C33 H33 0.9500
C34 C35 1.387(2)
C34 C37 1.533(2)
C35 C36 1.394(2)
C35 H35 0.9500
C36 N3 1.4494(19)
C37 C38 1.538(2)
C37 C39 1.540(2)
C38 H38A 0.9800
C38 H38B 0.9800
C38 H38C 0.9800
C39 H39A 0.9800
C39 H39B 0.9800
C39 H39C 0.9800
C40 O9 1.421(2)
C40 C41 1.500(3)
C40 H40A 0.9900
C40 H40B 0.9900
C41 C42 1.520(3)
C41 H41A 0.9900
C41 H41B 0.9900
C42 C43 1.502(3)
C42 H42A 0.9900
C42 H42B 0.9900
C43 O9 1.428(2)
C43 H43A 0.9900
C43 H43B 0.9900
N1 N2 1.250(2)
N3 N4 1.254(2)

loop_
_geom_torsion_atom_site_label_1
_geom_torsion_atom_site_label_2
_geom_torsion_atom_site_label_3
_geom_torsion_atom_site_label_4
_geom_torsion
O1 C1 C2 C3 177.11(15)
C6 C1 C2 C3 -3.1(3)
C1 C2 C3 C4 -2.4(3)
C2 C3 C4 C5 5.9(2)
C2 C3 C4 N4 -176.64(15)
C3 C4 C5 C6 -3.8(2)
N4 C4 C5 C6 178.76(14)
C4 C5 C6 C1 -1.7(2)
O1 C1 C6 C5 -175.05(15)
C2 C1 C6 C5 5.2(2)
O1 C7 C8 O2 -74.21(19)
O2 C9 C10 O3 -60.2(2)
O3 C11 C12 O4 -73.7(2)
O4 C13 C14 C15 -174.67(15)
C18 C13 C14 C15 -1.5(2)
C13 C14 C15 C16 -1.4(3)
C14 C15 C16 C17 1.8(2)
C14 C15 C16 C37 177.78(15)
C15 C16 C17 C18 0.6(2)
C37 C16 C17 C18 -175.22(14)
O4 C13 C18 C17 177.13(15)
C14 C13 C18 C17 4.0(2)
O4 C13 C18 N1 -7.4(2)
C14 C13 C18 N1 179.47(15)
C16 C17 C18 C13 -3.5(2)
C16 C17 C18 N1 -179.03(14)
C24 C19 C20 C21 3.2(3)
N2 C19 C20 C21 175.19(16)
C19 C20 C21 C22 -3.4(3)
C20 C21 C22 O5 -176.39(16)
C20 C21 C22 C23 1.4(3)
O5 C22 C23 C24 178.69(15)
C21 C22 C23 C24 0.7(3)
C22 C23 C24 C19 -0.9(3)
C20 C19 C24 C23 -1.0(3)
N2 C19 C24 C23 -172.75(16)
O5 C25 C26 O6 74.31(18)
O6 C27 C28 O7 -70.7(2)
O7 C29 C30 O8 -168.05(13)
O8 C31 C32 C33 -178.14(14)
C36 C31 C32 C33 -0.7(2)
C31 C32 C33 C34 -1.6(2)
C32 C33 C34 C35 1.5(2)
C32 C33 C34 C37 -177.77(15)
C33 C34 C35 C36 0.9(2)
C37 C34 C35 C36 -179.89(15)
C34 C35 C36 C31 -3.1(2)
C34 C35 C36 N3 -173.68(14)
O8 C31 C36 C35 -179.39(14)
C32 C31 C36 C35 3.0(2)
O8 C31 C36 N3 -8.8(2)
C32 C31 C36 N3 173.59(14)
C17 C16 C37 C34 107.80(16)
C15 C16 C37 C34 -67.97(18)
C17 C16 C37 C38 -10.2(2)
C15 C16 C37 C38 174.03(14)
C17 C16 C37 C39 -130.24(16)
C15 C16 C37 C39 53.99(18)
C35 C34 C37 C16 127.65(16)
C33 C34 C37 C16 -53.15(19)
C35 C34 C37 C38 -111.19(17)
C33 C34 C37 C38 68.00(19)
C35 C34 C37 C39 7.7(2)
C33 C34 C37 C39 -173.11(15)
O9 C40 C41 C42 -35.8(2)
C40 C41 C42 C43 29.7(2)
C41 C42 C43 O9 -14.3(2)
C13 C18 N1 N2 118.0(2)
C17 C18 N1 N2 -66.4(2)
C18 N1 N2 C19 -7.8(3)
C20 C19 N2 N1 127.8(2)
C24 C19 N2 N1 -60.3(3)
C35 C36 N3 N4 -53.8(2)
C31 C36 N3 N4 135.63(16)
C36 N3 N4 C4 -10.9(2)
C5 C4 N4 N3 -60.1(2)
C3 C4 N4 N3 122.51(17)
C6 C1 O1 C7 6.3(2)
C2 C1 O1 C7 -173.98(15)
C8 C7 O1 C1 171.95(14)
C7 C8 O2 C9 -164.10(15)
C10 C9 O2 C8 -170.28(16)
C12 C11 O3 C10 176.85(17)
C9 C10 O3 C11 -79.5(2)
C18 C13 O4 C12 84.1(2)
C14 C13 O4 C12 -102.85(19)
C11 C12 O4 C13 91.1(2)
C21 C22 O5 C25 7.8(2)
C23 C22 O5 C25 -170.14(15)
C26 C25 O5 C22 169.79(14)
C28 C27 O6 C26 -175.46(15)
C25 C26 O6 C27 179.61(15)
C27 C28 O7 C29 117.70(17)
C30 C29 O7 C28 -79.09(17)
C32 C31 O8 C30 -5.4(2)
C36 C31 O8 C30 177.09(14)
C29 C30 O8 C31 177.52(13)
C41 C40 O9 C43 28.1(2)
C42 C43 O9 C40 -8.3(2)

loop_
_cod_related_entry_id
_cod_related_entry_database
_cod_related_entry_code
1 ChemSpider 30660031
